data_1563878
loop_
_publ_author_name
'Lima, Francielle C.'
'Silva, Thayn\'a S.'
'Martins, Carlos H.G.'
'Gatto, Claudia C.'

_publ_section_title
;
 Synthesis, crystal structures and antimicrobial activity of dimeric
 copper(II) complexes with 2-hydroxyphenyl-ethylidene-dithiocarbazates
;
_journal_name_full 'Inorganica Chimica Acta'
_journal_page_first 464
_journal_page_last 472
_journal_paper_doi 10.1016/j.ica.2018.08.032
_journal_volume 483
_journal_year 2018
_chemical_formula_moiety 'C12 H12 Cu N2 O S2'
_chemical_formula_sum 'C12 H12 Cu N2 O S2'
_chemical_formula_weight 327.90
_space_group_crystal_system monoclinic
_space_group_IT_number 15
_space_group_name_Hall '-C 2yc'
_space_group_name_H-M_alt 'C 1 2/c 1'
_atom_sites_solution_hydrogens mixed
_cell_angle_alpha 90
_cell_angle_beta 96.051(3)
_cell_angle_gamma 90
_cell_formula_units_Z 8
_cell_length_a 26.0315(13)
_cell_length_b 7.4474(4)
_cell_length_c 13.5391(6)
_cell_measurement_reflns_used 1289
_cell_measurement_temperature 296(2)
_cell_measurement_theta_max 17.8681
_cell_measurement_theta_min 2.6243
_cell_volume 2610.2(2)
_computing_cell_refinement 'Bruker SAINT V8.18C (Bruker AXS Inc.)'
_computing_data_collection 'Bruker Instrument Service v2011.2.0.0'
_computing_data_reduction 'Bruker SAINT V8.18C (Bruker AXS Inc.)'
_computing_molecular_graphics 'Bruker SHELXTL'
_computing_publication_material 'Bruker SHELXTL'
_computing_structure_refinement 'SHELXL-2018/1 (Sheldrick, 2018)'
_computing_structure_solution 'SHELXS-97 (Sheldrick, 2008)'
_diffrn_ambient_temperature 296(2)
_diffrn_measured_fraction_theta_full 1.000
_diffrn_measured_fraction_theta_max 0.994
_diffrn_measurement_device_type 'Bruker APEX-II CCD'
_diffrn_measurement_method '\f and \w scans'
_diffrn_radiation_type MoK\a
_diffrn_radiation_wavelength 0.71073
_diffrn_reflns_av_R_equivalents 0.0368
_diffrn_reflns_av_unetI/netI 0.0294
_diffrn_reflns_Laue_measured_fraction_full 1.000
_diffrn_reflns_Laue_measured_fraction_max 0.994
_diffrn_reflns_limit_h_max 32
_diffrn_reflns_limit_h_min -30
_diffrn_reflns_limit_k_max 9
_diffrn_reflns_limit_k_min -9
_diffrn_reflns_limit_l_max 16
_diffrn_reflns_limit_l_min -16
_diffrn_reflns_number 11535
_diffrn_reflns_point_group_measured_fraction_full 1.000
_diffrn_reflns_point_group_measured_fraction_max 0.994
_diffrn_reflns_theta_full 25.242
_diffrn_reflns_theta_max 26.490
_diffrn_reflns_theta_min 1.573
_diffrn_source 'sealed tube'
_exptl_absorpt_coefficient_mu 1.980
_exptl_absorpt_correction_T_max 0.96
_exptl_absorpt_correction_T_min 0.76
_exptl_absorpt_correction_type multi-scan
_exptl_absorpt_process_details 'SADABS V2008/1 (Bruker AXS)'
_exptl_crystal_colour green
_exptl_crystal_density_diffrn 1.669
_exptl_crystal_description Prism
_exptl_crystal_F_000 1336
_exptl_crystal_size_max 0.377
_exptl_crystal_size_mid 0.337
_exptl_crystal_size_min 0.148
_refine_diff_density_max 0.338
_refine_diff_density_min -0.294
_refine_diff_density_rms 0.063
_refine_ls_extinction_coef .
_refine_ls_extinction_method none
_refine_ls_goodness_of_fit_ref 1.064
_refine_ls_hydrogen_treatment mixed
_refine_ls_matrix_type full
_refine_ls_number_parameters 181
_refine_ls_number_reflns 2693
_refine_ls_number_restraints 0
_refine_ls_restrained_S_all 1.064
_refine_ls_R_factor_all 0.0435
_refine_ls_R_factor_gt 0.0322
_refine_ls_shift/su_max 0.000
_refine_ls_shift/su_mean 0.000
_refine_ls_structure_factor_coef Fsqd
_refine_ls_weighting_details 'w=1/[\s^2^(Fo^2^)+(0.0442P)^2^+1.2188P] where P=(Fo^2^+2Fc^2^)/3'
_refine_ls_weighting_scheme calc
_refine_ls_wR_factor_gt 0.0806
_refine_ls_wR_factor_ref 0.0874
_reflns_Friedel_coverage 0.000
_reflns_Friedel_fraction_full .
_reflns_Friedel_fraction_max .
_reflns_number_gt 2155
_reflns_number_total 2693
_reflns_threshold_expression 'I > 2\s(I)'
_cod_data_source_file ICA-2018-483-464.cif
_cod_data_source_block 1
_cod_original_sg_symbol_H-M 'C 2/c'
_cod_database_code 1563878
_shelx_space_group_comment
;
The symmetry employed for this shelxl refinement is uniquely defined
by the following loop, which should always be used as a source of
symmetry information in preference to the above space-group names.
They are only intended as comments.
;
_shelx_estimated_absorpt_t_min 0.522
_shelx_estimated_absorpt_t_max 0.758

loop_
_space_group_symop_operation_xyz
'x, y, z'
'-x, y, -z+1/2'
'x+1/2, y+1/2, z'
'-x+1/2, y+1/2, -z+1/2'
'-x, -y, -z'
'x, -y, z-1/2'
'-x+1/2, -y+1/2, -z'
'x+1/2, -y+1/2, z-1/2'

loop_
_atom_site_label
_atom_site_type_symbol
_atom_site_fract_x
_atom_site_fract_y
_atom_site_fract_z
_atom_site_U_iso_or_equiv
_atom_site_adp_type
_atom_site_occupancy
_atom_site_site_symmetry_order
_atom_site_calc_flag
_atom_site_refinement_flags_posn
_atom_site_refinement_flags_adp
_atom_site_refinement_flags_occupancy
_atom_site_disorder_assembly
_atom_site_disorder_group
Cu1 Cu 0.04704(2) 0.23089(5) -0.18055(2) 0.03749(13) Uani 1 1 d . . . . .
S1 S 0.12420(3) 0.34099(13) -0.19574(5) 0.0538(2) Uani 1 1 d . . . . .
S2 S 0.19864(3) 0.45632(13) -0.03331(6) 0.0568(2) Uani 1 1 d . . . . .
O1 O -0.02409(7) 0.1706(3) -0.17841(12) 0.0432(5) Uani 1 1 d . . . . .
N1 N 0.05606(8) 0.2951(3) -0.04108(15) 0.0358(5) Uani 1 1 d . . . . .
N2 N 0.10457(8) 0.3607(3) -0.00357(16) 0.0418(5) Uani 1 1 d . . . . .
C9 C 0.13601(10) 0.3816(4) -0.06980(19) 0.0402(6) Uani 1 1 d . . . . .
C10 C 0.19843(17) 0.4812(8) 0.0999(3) 0.0726(12) Uani 1 1 d . . . . .
C7 C 0.02244(11) 0.2819(4) 0.02402(19) 0.0387(6) Uani 1 1 d . . . . .
C8 C 0.03774(12) 0.3395(5) 0.1294(2) 0.0551(8) Uani 1 1 d . . . . .
H8C H 0.070978 0.396519 0.133856 0.083 Uiso 1 1 calc R U . . .
H8A H 0.039407 0.236212 0.172040 0.083 Uiso 1 1 calc R U . . .
H8B H 0.012627 0.422443 0.149538 0.083 Uiso 1 1 calc R U . . .
C6 C -0.02974(10) 0.2120(4) -0.00257(19) 0.0382(6) Uani 1 1 d . . . . .
C5 C -0.06244(12) 0.1936(4) 0.0744(2) 0.0494(7) Uani 1 1 d . . . . .
H5 H -0.050173 0.230189 0.138217 0.059 Uiso 1 1 calc R U . . .
C4 C -0.11103(12) 0.1245(5) 0.0585(2) 0.0593(9) Uani 1 1 d . . . . .
H4 H -0.131363 0.116136 0.110857 0.071 Uiso 1 1 calc R U . . .
C3 C -0.13010(11) 0.0671(4) -0.0346(2) 0.0533(8) Uani 1 1 d . . . . .
H3 H -0.163127 0.018546 -0.045538 0.064 Uiso 1 1 calc R U . . .
C2 C -0.09981(10) 0.0821(4) -0.1116(2) 0.0462(7) Uani 1 1 d . . . . .
H2 H -0.112547 0.041422 -0.174411 0.055 Uiso 1 1 calc R U . . .
C1 C -0.05041(10) 0.1570(4) -0.09770(19) 0.0380(6) Uani 1 1 d . . . . .
C11B C 0.2506(4) 0.5043(18) 0.1468(7) 0.091(3) Uani 0.5 1 d . . P . .
H11B H 0.272329 0.486784 0.092675 0.109 Uiso 0.5 1 calc R U P . .
C12 C 0.27390(18) 0.5913(10) 0.1997(4) 0.122(2) Uani 1 1 d . . . . .
H12A H 0.267011 0.713747 0.201400 0.146 Uiso 1 1 calc R U . . .
H12B H 0.300483 0.542552 0.242703 0.146 Uiso 1 1 calc R U . . .
C11A C 0.2383(3) 0.6193(13) 0.1377(7) 0.063(2) Uani 0.5 1 d . . P . .
H11A H 0.252995 0.667338 0.079408 0.075 Uiso 0.5 1 calc R U P . .
H10B H 0.1735(17) 0.547(6) 0.107(3) 0.102(18) Uiso 1 1 d . . . . .
H10A H 0.1982(17) 0.361(7) 0.126(3) 0.104(17) Uiso 1 1 d . . . . .

loop_
_atom_site_aniso_label
_atom_site_aniso_U_11
_atom_site_aniso_U_22
_atom_site_aniso_U_33
_atom_site_aniso_U_23
_atom_site_aniso_U_13
_atom_site_aniso_U_12
Cu1 0.03471(19) 0.0523(2) 0.02568(18) 0.00045(14) 0.00437(13) 0.00087(15)
S1 0.0432(4) 0.0871(6) 0.0317(4) 0.0011(4) 0.0072(3) -0.0132(4)
S2 0.0424(4) 0.0809(6) 0.0469(4) -0.0045(4) 0.0034(3) -0.0112(4)
O1 0.0345(9) 0.0676(13) 0.0280(9) 0.0028(9) 0.0054(7) -0.0006(9)
N1 0.0390(12) 0.0400(13) 0.0280(11) 0.0022(9) 0.0024(9) 0.0008(10)
N2 0.0415(12) 0.0506(15) 0.0324(11) 0.0011(10) 0.0006(9) -0.0034(11)
C9 0.0421(14) 0.0427(16) 0.0351(14) 0.0021(12) 0.0013(11) 0.0002(12)
C10 0.063(2) 0.107(4) 0.0464(19) -0.013(2) -0.0004(17) -0.018(3)
C7 0.0501(16) 0.0372(15) 0.0296(13) 0.0036(11) 0.0091(12) 0.0043(12)
C8 0.0639(19) 0.071(2) 0.0315(15) -0.0076(15) 0.0095(13) -0.0005(17)
C6 0.0429(15) 0.0409(15) 0.0324(13) 0.0062(11) 0.0109(11) 0.0058(12)
C5 0.0557(18) 0.060(2) 0.0351(15) 0.0020(13) 0.0163(13) 0.0051(15)
C4 0.0574(19) 0.070(2) 0.0557(19) 0.0176(17) 0.0289(15) 0.0074(17)
C3 0.0405(15) 0.059(2) 0.062(2) 0.0191(16) 0.0141(14) 0.0022(14)
C2 0.0391(14) 0.0551(18) 0.0447(15) 0.0122(14) 0.0053(12) 0.0008(14)
C1 0.0383(14) 0.0433(16) 0.0338(13) 0.0088(12) 0.0096(11) 0.0071(12)
C11B 0.072(6) 0.154(11) 0.043(4) -0.028(7) -0.007(4) -0.025(7)
C12 0.078(3) 0.203(7) 0.084(3) -0.044(4) 0.005(3) -0.026(4)
C11A 0.051(4) 0.083(6) 0.054(4) -0.012(5) 0.006(3) 0.000(4)

loop_
_atom_type_symbol
_atom_type_description
_atom_type_scat_dispersion_real
_atom_type_scat_dispersion_imag
_atom_type_scat_source
C C 0.0033 0.0016 'International Tables Vol C Tables 4.2.6.8 and 6.1.1.4'
H H 0.0000 0.0000 'International Tables Vol C Tables 4.2.6.8 and 6.1.1.4'
N N 0.0061 0.0033 'International Tables Vol C Tables 4.2.6.8 and 6.1.1.4'
O O 0.0106 0.0060 'International Tables Vol C Tables 4.2.6.8 and 6.1.1.4'
S S 0.1246 0.1234 'International Tables Vol C Tables 4.2.6.8 and 6.1.1.4'
Cu Cu 0.3201 1.2651 'International Tables Vol C Tables 4.2.6.8 and 6.1.1.4'

loop_
_geom_angle_atom_site_label_1
_geom_angle_atom_site_label_2
_geom_angle_atom_site_label_3
_geom_angle
_geom_angle_site_symmetry_1
_geom_angle_site_symmetry_3
O1 Cu1 N1 93.51(8) . .
O1 Cu1 O1 76.59(8) . 2_554
N1 Cu1 O1 169.53(8) . 2_554
O1 Cu1 S1 170.50(7) . .
N1 Cu1 S1 88.92(7) . .
O1 Cu1 S1 100.31(6) 2_554 .
O1 Cu1 Cu1 42.45(5) . 2_554
N1 Cu1 Cu1 129.29(7) . 2_554
O1 Cu1 Cu1 40.32(5) 2_554 2_554
S1 Cu1 Cu1 130.59(3) . 2_554
C9 S1 Cu1 92.43(9) . .
C9 S2 C10 102.33(16) . .
C1 O1 Cu1 127.19(16) . .
C1 O1 Cu1 131.69(16) . 2_554
Cu1 O1 Cu1 97.23(8) . 2_554
C7 N1 N2 115.1(2) . .
C7 N1 Cu1 128.06(19) . .
N2 N1 Cu1 116.86(16) . .
C9 N2 N1 114.0(2) . .
N2 C9 S1 127.4(2) . .
N2 C9 S2 119.1(2) . .
S1 C9 S2 113.55(15) . .
C11B C10 C11A 36.1(5) . .
C11B C10 S2 110.3(5) . .
C11A C10 S2 109.4(4) . .
C11B C10 H10B 126(3) . .
C11A C10 H10B 94(3) . .
S2 C10 H10B 105(3) . .
C11B C10 H10A 90(3) . .
C11A C10 H10A 123(3) . .
S2 C10 H10A 105(3) . .
H10B C10 H10A 118(4) . .
N1 C7 C6 122.0(2) . .
N1 C7 C8 119.2(3) . .
C6 C7 C8 118.8(2) . .
C7 C8 H8C 109.5 . .
C7 C8 H8A 109.5 . .
H8C C8 H8A 109.5 . .
C7 C8 H8B 109.5 . .
H8C C8 H8B 109.5 . .
H8A C8 H8B 109.5 . .
C1 C6 C5 116.3(3) . .
C1 C6 C7 125.8(2) . .
C5 C6 C7 117.8(3) . .
C4 C5 C6 122.7(3) . .
C4 C5 H5 118.7 . .
C6 C5 H5 118.7 . .
C5 C4 C3 120.1(3) . .
C5 C4 H4 119.9 . .
C3 C4 H4 119.9 . .
C2 C3 C4 119.3(3) . .
C2 C3 H3 120.3 . .
C4 C3 H3 120.3 . .
C3 C2 C1 121.6(3) . .
C3 C2 H2 119.2 . .
C1 C2 H2 119.2 . .
O1 C1 C2 117.3(2) . .
O1 C1 C6 122.8(2) . .
C2 C1 C6 119.9(2) . .
C11A C11B C12 72.4(12) . .
C11A C11B C10 75.7(11) . .
C12 C11B C10 141.5(12) . .
C11A C11B H11B 104.1 . .
C12 C11B H11B 104.1 . .
C10 C11B H11B 104.1 . .
C11B C12 C11A 46.8(6) . .
C11B C12 H12A 120.0 . .
C11A C12 H12A 73.2 . .
C11B C12 H12B 120.0 . .
C11A C12 H12B 166.8 . .
H12A C12 H12B 120.0 . .
C11B C11A C12 60.7(9) . .
C11B C11A C10 68.2(11) . .
C12 C11A C10 124.7(9) . .
C11B C11A H11A 106.7 . .
C12 C11A H11A 106.7 . .
C10 C11A H11A 106.7 . .

loop_
_geom_bond_atom_site_label_1
_geom_bond_atom_site_label_2
_geom_bond_distance
_geom_bond_site_symmetry_2
Cu1 O1 1.9087(18) .
Cu1 N1 1.938(2) .
Cu1 O1 1.9910(17) 2_554
Cu1 S1 2.1989(8) .
Cu1 Cu1 2.9264(6) 2_554
S1 C9 1.727(3) .
S2 C9 1.744(3) .
S2 C10 1.813(4) .
O1 C1 1.353(3) .
N1 C7 1.310(3) .
N1 N2 1.399(3) .
N2 C9 1.286(3) .
C10 C11B 1.448(11) .
C10 C11A 1.512(11) .
C10 H10B 0.83(4) .
C10 H10A 0.96(5) .
C7 C6 1.464(4) .
C7 C8 1.502(4) .
C8 H8C 0.9600 .
C8 H8A 0.9600 .
C8 H8B 0.9600 .
C6 C1 1.404(4) .
C6 C5 1.420(4) .
C5 C4 1.361(4) .
C5 H5 0.9300 .
C4 C3 1.374(4) .
C4 H4 0.9300 .
C3 C2 1.376(4) .
C3 H3 0.9300 .
C2 C1 1.396(4) .
C2 H2 0.9300 .
C11B C11A 0.919(12) .
C11B C12 1.099(10) .
C11B H11B 0.9800 .
C12 C11A 1.201(10) .
C12 H12A 0.9300 .
C12 H12B 0.9300 .
C11A H11A 0.9800 .

loop_
_geom_hbond_atom_site_label_D
_geom_hbond_atom_site_label_H
_geom_hbond_atom_site_label_A
_geom_hbond_distance_DH
_geom_hbond_distance_HA
_geom_hbond_distance_DA
_geom_hbond_angle_DHA
_geom_hbond_site_symmetry_A
_geom_hbond_publ_flag
C8 H8C N2 0.96 2.15 2.636(4) 109.6 . yes

loop_
_geom_torsion_atom_site_label_1
_geom_torsion_atom_site_label_2
_geom_torsion_atom_site_label_3
_geom_torsion_atom_site_label_4
_geom_torsion
_geom_torsion_site_symmetry_1
_geom_torsion_site_symmetry_2
_geom_torsion_site_symmetry_3
_geom_torsion_site_symmetry_4
C7 N1 N2 C9 -176.5(2) . . . .
Cu1 N1 N2 C9 4.7(3) . . . .
N1 N2 C9 S1 1.0(4) . . . .
N1 N2 C9 S2 -178.12(18) . . . .
Cu1 S1 C9 N2 -4.9(3) . . . .
Cu1 S1 C9 S2 174.20(14) . . . .
C10 S2 C9 N2 0.2(3) . . . .
C10 S2 C9 S1 -178.9(3) . . . .
C9 S2 C10 C11B 167.3(6) . . . .
C9 S2 C10 C11A -154.2(5) . . . .
N2 N1 C7 C6 -178.7(2) . . . .
Cu1 N1 C7 C6 0.0(4) . . . .
N2 N1 C7 C8 1.1(4) . . . .
Cu1 N1 C7 C8 179.8(2) . . . .
N1 C7 C6 C1 -1.9(4) . . . .
C8 C7 C6 C1 178.3(3) . . . .
N1 C7 C6 C5 176.6(3) . . . .
C8 C7 C6 C5 -3.2(4) . . . .
C1 C6 C5 C4 0.8(5) . . . .
C7 C6 C5 C4 -177.8(3) . . . .
C6 C5 C4 C3 0.8(5) . . . .
C5 C4 C3 C2 -0.7(5) . . . .
C4 C3 C2 C1 -1.0(5) . . . .
Cu1 O1 C1 C2 -169.50(19) . . . .
Cu1 O1 C1 C2 37.9(4) 2_554 . . .
Cu1 O1 C1 C6 9.6(4) . . . .
Cu1 O1 C1 C6 -143.0(2) 2_554 . . .
C3 C2 C1 O1 -178.2(3) . . . .
C3 C2 C1 C6 2.7(4) . . . .
C5 C6 C1 O1 178.4(3) . . . .
C7 C6 C1 O1 -3.1(4) . . . .
C5 C6 C1 C2 -2.5(4) . . . .
C7 C6 C1 C2 176.0(3) . . . .
S2 C10 C11B C11A 95.4(10) . . . .
C11A C10 C11B C12 34.9(14) . . . .
S2 C10 C11B C12 130.2(15) . . . .
C10 C11B C12 C11A -35.5(13) . . . .
C10 C11B C11A C12 158.1(6) . . . .
C12 C11B C11A C10 -158.1(6) . . . .
C11B C12 C11A C10 24.9(8) . . . .
S2 C10 C11A C11B -98.2(11) . . . .
C11B C10 C11A C12 -23.3(7) . . . .
S2 C10 C11A C12 -121.5(8) . . . .
